data_4078466
loop_
_publ_author_name
'Collado, Alba'
'Esteruelas, Miguel A.'
'Gul\'ias, Mois\'es'
'Mascare\~nas, Jos\'e L.'
'O\~nate, Enrique'

_publ_section_title
;
 Reactions of an Osmium(IV) Complex with Allenedienes: Coordination and
 Intramolecular Cycloadditions
;
_journal_issue 12
_journal_name_full Organometallics
_journal_page_first 4450
_journal_paper_doi 10.1021/om300236y
_journal_volume 31
_journal_year 2012
_chemical_formula_sum 'C25.5 H43 Cl2 O4 Os P'
_chemical_formula_weight 705.67
_chemical_name_systematic
; 
 ? 
;
_space_group_IT_number 2
_symmetry_cell_setting triclinic
_symmetry_space_group_name_Hall '-P 1'
_symmetry_space_group_name_H-M 'P -1'
_atom_sites_solution_hydrogens geom
_atom_sites_solution_primary direct
_atom_sites_solution_secondary difmap
_audit_creation_method SHELXL-97
_cell_angle_alpha 107.341(3)
_cell_angle_beta 101.738(4)
_cell_angle_gamma 90.621(4)
_cell_formula_units_Z 2
_cell_length_a 8.989(2)
_cell_length_b 11.663(3)
_cell_length_c 14.432(3)
_cell_measurement_reflns_used 4961
_cell_measurement_temperature 100(2)
_cell_measurement_theta_max 27
_cell_measurement_theta_min 2
_cell_volume 1409.9(6)
_computing_cell_refinement 'SAINT+ v. 7.56a (Bruker AXS, 2008)'
_computing_data_collection 'apex2 v. 7.0 (Bruker AXS, 2009)'
_computing_data_reduction 'SAINT+ v. 7.56a (Bruker AXS, 2008)'
_computing_molecular_graphics 'XP, SHELXTL v. 6.14 (Bruker, 2000)'
_computing_publication_material 'XCIF, SHELXTL v. 6.14 (Bruker, 2000)'
_computing_structure_refinement 'SHELXL-97 (Sheldrick, 1997)'
_computing_structure_solution 'SHELXS-97 (Sheldrick, 1990)'
_diffrn_ambient_temperature 100(2)
_diffrn_detector_area_resol_mean 8.26
_diffrn_measured_fraction_theta_full 0.993
_diffrn_measured_fraction_theta_max 0.901
_diffrn_measurement_device_type 'Bruker APEX DUO system'
_diffrn_measurement_method '\w rotations with narrow frames'
_diffrn_radiation_monochromator graphite
_diffrn_radiation_source 'fine-focus sealed tube'
_diffrn_radiation_type MoK\a
_diffrn_radiation_wavelength 0.71073
_diffrn_reflns_av_R_equivalents 0.0224
_diffrn_reflns_av_sigmaI/netI 0.0482
_diffrn_reflns_limit_h_max 11
_diffrn_reflns_limit_h_min -12
_diffrn_reflns_limit_k_max 16
_diffrn_reflns_limit_k_min -15
_diffrn_reflns_limit_l_max 20
_diffrn_reflns_limit_l_min -20
_diffrn_reflns_number 11832
_diffrn_reflns_theta_full 27.50
_diffrn_reflns_theta_max 30.15
_diffrn_reflns_theta_min 1.51
_diffrn_standards_decay_% 0
_exptl_absorpt_coefficient_mu 4.797
_exptl_absorpt_correction_T_max 0.862
_exptl_absorpt_correction_T_min 0.711
_exptl_absorpt_correction_type multi-scan
_exptl_absorpt_process_details
;
 Absorption correction performed with SADABS program. This is based on the
method of Blessing: Blessing, R. H., Acta Crystallogr., Sect. A 1995, 51, 33.
;
_exptl_crystal_colour yellow
_exptl_crystal_density_diffrn 1.662
_exptl_crystal_density_method 'not measured'
_exptl_crystal_description 'irregular block'
_exptl_crystal_F_000 706
_exptl_crystal_size_max 0.11
_exptl_crystal_size_mid 0.10
_exptl_crystal_size_min 0.04
_refine_diff_density_max 2.201
_refine_diff_density_min -1.775
_refine_diff_density_rms 0.167
_refine_ls_extinction_method none
_refine_ls_goodness_of_fit_ref 1.043
_refine_ls_hydrogen_treatment constr
_refine_ls_matrix_type full
_refine_ls_number_parameters 322
_refine_ls_number_reflns 7519
_refine_ls_number_restraints 15
_refine_ls_restrained_S_all 1.043
_refine_ls_R_factor_all 0.0554
_refine_ls_R_factor_gt 0.0366
_refine_ls_shift/su_max 0.004
_refine_ls_shift/su_mean 0.000
_refine_ls_structure_factor_coef Fsqd
_refine_ls_weighting_details 'calc w=1/[\s^2^(Fo^2^)+(0.0509P)^2^+0.5946P] where P=(Fo^2^+2Fc^2^)/3'
_refine_ls_weighting_scheme calc
_refine_ls_wR_factor_gt 0.0837
_refine_ls_wR_factor_ref 0.0920
_reflns_number_gt 6166
_reflns_number_total 7519
_reflns_threshold_expression >2sigma(I)
_cod_data_source_file om300236y_si_002.cif
_cod_data_source_block enriquen28
_cod_original_cell_volume 1409.8(6)
_cod_original_sg_symbol_H-M P-1
_cod_original_formula_sum 'C25.50 H43 Cl2 O4 Os P'
_cod_database_code 4078466

loop_
_symmetry_equiv_pos_as_xyz
'x, y, z'
'-x, -y, -z'

loop_
_atom_site_label
_atom_site_type_symbol
_atom_site_fract_x
_atom_site_fract_y
_atom_site_fract_z
_atom_site_U_iso_or_equiv
_atom_site_adp_type
_atom_site_occupancy
_atom_site_symmetry_multiplicity
_atom_site_calc_flag
_atom_site_refinement_flags
_atom_site_disorder_assembly
_atom_site_disorder_group
Os Os 0.18045(2) 0.550063(16) 0.326179(14) 0.02361(6) Uani 1 1 d . . .
Cl1 Cl 0.45145(13) 0.60110(12) 0.35962(10) 0.0344(3) Uani 1 1 d . . .
Cl2 Cl 0.14660(15) 0.68596(11) 0.22726(9) 0.0338(3) Uani 1 1 d . . .
P1 P 0.20703(14) 0.39265(11) 0.18173(9) 0.0270(3) Uani 1 1 d . . .
O1 O 0.2609(6) 1.0300(4) 0.5054(4) 0.0575(12) Uani 1 1 d . . .
O2 O 0.4181(5) 0.9955(4) 0.6363(4) 0.0524(11) Uani 1 1 d . . .
O3 O 0.1136(5) 0.8151(3) 0.6926(3) 0.0408(9) Uani 1 1 d . . .
O4 O 0.0957(5) 0.9999(3) 0.6752(3) 0.0400(9) Uani 1 1 d . . .
C1 C -0.1774(6) 0.6402(6) 0.3049(4) 0.0408(13) Uani 1 1 d . . .
H1A H -0.2333 0.5724 0.2501 0.061 Uiso 1 1 calc R . .
H1B H -0.1411 0.7006 0.2780 0.061 Uiso 1 1 calc R . .
H1C H -0.2449 0.6766 0.3492 0.061 Uiso 1 1 calc R . .
C2 C -0.0447(5) 0.5964(5) 0.3615(4) 0.0292(10) Uani 1 1 d . . .
C3 C 0.0664(5) 0.6817(4) 0.4369(3) 0.0259(9) Uani 1 1 d . . .
C4 C 0.0730(6) 0.8159(4) 0.4644(4) 0.0307(10) Uani 1 1 d . . .
H4A H -0.0244 0.8464 0.4796 0.037 Uiso 1 1 calc R . .
H4B H 0.0956 0.8439 0.4100 0.037 Uiso 1 1 calc R . .
C5 C 0.2050(6) 0.8584(4) 0.5585(4) 0.0284(10) Uani 1 1 d . . .
C6 C 0.3029(6) 0.7488(5) 0.5553(4) 0.0320(11) Uani 1 1 d . . .
H6A H 0.3924 0.7560 0.5266 0.038 Uiso 1 1 calc R . .
H6B H 0.3385 0.7411 0.6227 0.038 Uiso 1 1 calc R . .
C7 C 0.1944(5) 0.6436(4) 0.4896(3) 0.0266(10) Uani 1 1 d . . .
C8 C 0.2182(6) 0.5168(4) 0.4692(4) 0.0281(10) Uani 1 1 d . . .
H8 H 0.3094 0.4905 0.5001 0.034 Uiso 1 1 calc R . .
C9 C 0.1002(6) 0.4329(5) 0.4013(4) 0.0326(11) Uani 1 1 d . . .
H9 H 0.1080 0.3491 0.3914 0.039 Uiso 1 1 calc R . .
C10 C -0.0277(6) 0.4724(5) 0.3490(4) 0.0328(11) Uani 1 1 d . . .
H10 H -0.1047 0.4146 0.3039 0.039 Uiso 1 1 calc R . .
C11 C 0.2961(7) 0.9709(5) 0.5617(5) 0.0406(13) Uani 1 1 d . . .
C12 C 0.5096(9) 1.1048(7) 0.6504(7) 0.077(3) Uani 1 1 d . . .
H12A H 0.4989 1.1211 0.5866 0.115 Uiso 1 1 calc R . .
H12B H 0.6168 1.0949 0.6759 0.115 Uiso 1 1 calc R . .
H12C H 0.4750 1.1723 0.6981 0.115 Uiso 1 1 calc R . .
C13 C 0.1342(5) 0.8863(4) 0.6498(4) 0.0289(10) Uani 1 1 d . . .
C14 C 0.0210(9) 1.0326(6) 0.7584(5) 0.0575(19) Uani 1 1 d . . .
H14A H -0.0756 0.9833 0.7410 0.086 Uiso 1 1 calc R . .
H14B H 0.0010 1.1179 0.7741 0.086 Uiso 1 1 calc R . .
H14C H 0.0870 1.0185 0.8164 0.086 Uiso 1 1 calc R . .
C15 C 0.0255(6) 0.2946(5) 0.1322(4) 0.0346(11) Uani 1 1 d . . .
H15 H -0.0068 0.2861 0.1924 0.042 Uiso 1 1 calc R . .
C16 C -0.1005(6) 0.3603(5) 0.0849(4) 0.0416(13) Uani 1 1 d . . .
H16A H -0.0877 0.3572 0.0184 0.062 Uiso 1 1 calc R . .
H16B H -0.0942 0.4445 0.1263 0.062 Uiso 1 1 calc R . .
H16C H -0.2003 0.3213 0.0798 0.062 Uiso 1 1 calc R . .
C17 C 0.0263(8) 0.1648(5) 0.0648(5) 0.0487(15) Uani 1 1 d . . .
H17A H -0.0747 0.1229 0.0508 0.073 Uiso 1 1 calc R . .
H17B H 0.1023 0.1224 0.0984 0.073 Uiso 1 1 calc R . .
H17C H 0.0519 0.1662 0.0023 0.073 Uiso 1 1 calc R . .
C18 C 0.3481(6) 0.2808(5) 0.1955(4) 0.0363(12) Uani 1 1 d . . .
H18 H 0.3210 0.2110 0.1332 0.044 Uiso 1 1 calc R . .
C19 C 0.3300(6) 0.2325(5) 0.2812(4) 0.0410(13) Uani 1 1 d . . .
H19A H 0.3908 0.1630 0.2798 0.062 Uiso 1 1 calc R . .
H19B H 0.2225 0.2079 0.2735 0.062 Uiso 1 1 calc R . .
H19C H 0.3653 0.2958 0.3447 0.062 Uiso 1 1 calc R . .
C20 C 0.5163(6) 0.3223(6) 0.2062(4) 0.0422(13) Uani 1 1 d . . .
H20A H 0.5492 0.3896 0.2675 0.063 Uiso 1 1 calc R . .
H20B H 0.5262 0.3483 0.1490 0.063 Uiso 1 1 calc R . .
H20C H 0.5801 0.2553 0.2089 0.063 Uiso 1 1 calc R . .
C21 C 0.2396(6) 0.4427(5) 0.0748(4) 0.0359(12) Uani 1 1 d . . .
H21 H 0.1508 0.4894 0.0583 0.043 Uiso 1 1 calc R . .
C22 C 0.2387(8) 0.3397(6) -0.0206(4) 0.0547(17) Uani 1 1 d . . .
H22A H 0.2640 0.3727 -0.0710 0.082 Uiso 1 1 calc R . .
H22B H 0.1372 0.2968 -0.0454 0.082 Uiso 1 1 calc R . .
H22C H 0.3142 0.2838 -0.0064 0.082 Uiso 1 1 calc R . .
C23 C 0.3815(7) 0.5301(6) 0.1004(4) 0.0443(14) Uani 1 1 d . . .
H23A H 0.4724 0.4846 0.0987 0.066 Uiso 1 1 calc R . .
H23B H 0.3902 0.5870 0.1671 0.066 Uiso 1 1 calc R . .
H23C H 0.3724 0.5744 0.0518 0.066 Uiso 1 1 calc R . .
C24A C 0.563(5) 0.122(4) 0.907(4) 0.100(5) Uiso 0.218(4) 1 d PD A -1
H24A H 0.6657 0.1318 0.9492 0.150 Uiso 0.218(4) 1 calc PR A -1
H24B H 0.5214 0.2003 0.9149 0.150 Uiso 0.218(4) 1 calc PR A -1
H24C H 0.5691 0.0850 0.8371 0.150 Uiso 0.218(4) 1 calc PR A -1
C25A C 0.462(4) 0.041(5) 0.936(3) 0.100(5) Uiso 0.218(4) 1 d PD A -1
H25A H 0.3880 0.0897 0.9699 0.120 Uiso 0.218(4) 1 calc PR A -1
H25B H 0.4035 -0.0199 0.8751 0.120 Uiso 0.218(4) 1 calc PR A -1
C26A C 0.551(4) -0.022(5) 1.003(3) 0.100(5) Uiso 0.218(4) 1 d PD A -1
H26A H 0.6024 -0.0880 0.9636 0.120 Uiso 0.218(4) 1 calc PR A -1
H26B H 0.6315 0.0357 1.0532 0.120 Uiso 0.218(4) 1 calc PR A -1
C27A C 0.453(4) -0.073(5) 1.056(4) 0.100(5) Uiso 0.218(4) 1 d PD A -1
H27A H 0.3865 -0.1423 1.0074 0.120 Uiso 0.218(4) 1 calc PR A -1
H27B H 0.3871 -0.0113 1.0849 0.120 Uiso 0.218(4) 1 calc PR A -1
C28A C 0.546(5) -0.115(4) 1.137(3) 0.100(5) Uiso 0.218(4) 1 d PD A -1
H28A H 0.6422 -0.0643 1.1655 0.150 Uiso 0.218(4) 1 calc PR A -1
H28B H 0.5681 -0.1989 1.1099 0.150 Uiso 0.218(4) 1 calc PR A -1
H28C H 0.4892 -0.1083 1.1895 0.150 Uiso 0.218(4) 1 calc PR A -1
C24B C 0.645(3) 0.090(4) 0.873(2) 0.100(5) Uiso 0.282(4) 1 d PD B -2
H24D H 0.7231 0.1056 0.9348 0.150 Uiso 0.282(4) 1 calc PR B -2
H24E H 0.6323 0.1646 0.8552 0.150 Uiso 0.282(4) 1 calc PR B -2
H24F H 0.6759 0.0280 0.8199 0.150 Uiso 0.282(4) 1 calc PR B -2
C25B C 0.496(3) 0.048(4) 0.890(2) 0.100(5) Uiso 0.282(4) 1 d PD B -2
H25C H 0.4226 0.1106 0.8888 0.120 Uiso 0.282(4) 1 calc PR B -2
H25D H 0.4522 -0.0260 0.8349 0.120 Uiso 0.282(4) 1 calc PR B -2
C26B C 0.518(3) 0.022(4) 0.987(2) 0.100(5) Uiso 0.282(4) 1 d PD B -2
H26C H 0.6092 -0.0242 0.9953 0.120 Uiso 0.282(4) 1 calc PR B -2
H26D H 0.5369 0.0989 1.0422 0.120 Uiso 0.282(4) 1 calc PR B -2
C27B C 0.385(3) -0.048(3) 0.996(2) 0.100(5) Uiso 0.282(4) 1 d PD B -2
H27C H 0.3629 -0.1225 0.9386 0.120 Uiso 0.282(4) 1 calc PR B -2
H27D H 0.2952 0.0003 0.9909 0.120 Uiso 0.282(4) 1 calc PR B -2
C28B C 0.405(4) -0.081(4) 1.089(3) 0.100(5) Uiso 0.282(4) 1 d PD B -2
H28D H 0.3047 -0.0964 1.1019 0.150 Uiso 0.282(4) 1 calc PR B -2
H28E H 0.4623 -0.0147 1.1448 0.150 Uiso 0.282(4) 1 calc PR B -2
H28F H 0.4608 -0.1536 1.0825 0.150 Uiso 0.282(4) 1 calc PR B -2

loop_
_atom_site_aniso_label
_atom_site_aniso_U_11
_atom_site_aniso_U_22
_atom_site_aniso_U_33
_atom_site_aniso_U_23
_atom_site_aniso_U_13
_atom_site_aniso_U_12
Os 0.02453(10) 0.02055(9) 0.02663(10) 0.00326(6) 0.01355(7) 0.00015(6)
Cl1 0.0265(6) 0.0349(6) 0.0411(7) 0.0050(5) 0.0157(5) -0.0019(5)
Cl2 0.0405(7) 0.0306(6) 0.0392(6) 0.0140(5) 0.0234(5) 0.0082(5)
P1 0.0291(6) 0.0250(6) 0.0265(6) 0.0036(5) 0.0111(5) 0.0043(5)
O1 0.078(3) 0.045(3) 0.062(3) 0.022(2) 0.034(3) -0.003(2)
O2 0.039(2) 0.030(2) 0.079(3) 0.003(2) 0.013(2) -0.0094(17)
O3 0.057(2) 0.0252(19) 0.047(2) 0.0095(17) 0.0279(19) 0.0034(17)
O4 0.061(3) 0.0264(19) 0.038(2) 0.0084(16) 0.0253(18) 0.0128(17)
C1 0.029(3) 0.054(4) 0.037(3) 0.007(3) 0.010(2) 0.006(2)
C2 0.025(2) 0.036(3) 0.028(2) 0.005(2) 0.0157(19) 0.0010(19)
C3 0.026(2) 0.027(2) 0.025(2) 0.0027(18) 0.0140(18) -0.0003(18)
C4 0.038(3) 0.027(2) 0.027(2) 0.0035(19) 0.012(2) 0.006(2)
C5 0.032(2) 0.023(2) 0.031(2) 0.0048(19) 0.0122(19) 0.0007(19)
C6 0.033(3) 0.029(3) 0.031(2) 0.003(2) 0.009(2) 0.000(2)
C7 0.033(2) 0.025(2) 0.022(2) 0.0036(18) 0.0148(19) 0.0005(19)
C8 0.034(3) 0.025(2) 0.030(2) 0.0084(19) 0.018(2) 0.0027(19)
C9 0.035(3) 0.028(3) 0.037(3) 0.004(2) 0.021(2) -0.003(2)
C10 0.035(3) 0.033(3) 0.032(2) 0.002(2) 0.020(2) -0.006(2)
C11 0.047(3) 0.029(3) 0.049(3) 0.005(2) 0.027(3) 0.000(2)
C12 0.068(5) 0.041(4) 0.113(7) -0.005(4) 0.043(5) -0.026(3)
C13 0.030(2) 0.024(2) 0.027(2) -0.0014(19) 0.0081(19) -0.0004(19)
C14 0.095(5) 0.035(3) 0.059(4) 0.014(3) 0.052(4) 0.025(3)
C15 0.040(3) 0.029(3) 0.030(3) 0.002(2) 0.009(2) -0.003(2)
C16 0.038(3) 0.042(3) 0.042(3) 0.009(3) 0.008(2) 0.003(2)
C17 0.060(4) 0.034(3) 0.043(3) 0.000(3) 0.010(3) -0.006(3)
C18 0.038(3) 0.032(3) 0.037(3) 0.006(2) 0.010(2) 0.012(2)
C19 0.040(3) 0.036(3) 0.048(3) 0.012(2) 0.009(2) 0.009(2)
C20 0.034(3) 0.052(4) 0.048(3) 0.018(3) 0.020(2) 0.016(3)
C21 0.045(3) 0.043(3) 0.025(2) 0.012(2) 0.018(2) 0.011(2)
C22 0.074(5) 0.065(5) 0.028(3) 0.009(3) 0.027(3) 0.018(4)
C23 0.047(3) 0.051(4) 0.039(3) 0.010(3) 0.024(3) 0.003(3)

loop_
_atom_type_symbol
_atom_type_description
_atom_type_scat_dispersion_real
_atom_type_scat_dispersion_imag
_atom_type_scat_source
C C 0.0033 0.0016 'International Tables Vol C Tables 4.2.6.8 and 6.1.1.4'
H H 0.0000 0.0000 'International Tables Vol C Tables 4.2.6.8 and 6.1.1.4'
O O 0.0106 0.0060 'International Tables Vol C Tables 4.2.6.8 and 6.1.1.4'
P P 0.1023 0.0942 'International Tables Vol C Tables 4.2.6.8 and 6.1.1.4'
Cl Cl 0.1484 0.1585 'International Tables Vol C Tables 4.2.6.8 and 6.1.1.4'
Os Os -1.2165 7.6030 'International Tables Vol C Tables 4.2.6.8 and 6.1.1.4'

loop_
_geom_angle_atom_site_label_1
_geom_angle_atom_site_label_2
_geom_angle_atom_site_label_3
_geom_angle
C8 Os C9 38.19(18)
C8 Os C10 68.50(19)
C9 Os C10 37.4(2)
C8 Os C2 81.82(18)
C9 Os C2 68.09(19)
C10 Os C2 37.42(19)
C8 Os C7 38.03(17)
C9 Os C7 67.15(18)
C10 Os C7 78.45(18)
C2 Os C7 66.85(17)
C8 Os C3 67.38(18)
C9 Os C3 78.53(18)
C10 Os C3 66.05(17)
C2 Os C3 37.19(17)
C7 Os C3 35.87(17)
C8 Os P1 119.68(13)
C9 Os P1 96.07(13)
C10 Os P1 97.64(13)
C2 Os P1 122.49(13)
C7 Os P1 157.36(13)
C3 Os P1 159.56(12)
C8 Os Cl2 150.98(13)
C9 Os Cl2 153.94(15)
C10 Os Cl2 116.57(15)
C2 Os Cl2 87.72(14)
C7 Os Cl2 113.10(13)
C3 Os Cl2 88.07(13)
P1 Os Cl2 88.73(5)
C8 Os Cl1 87.45(13)
C9 Os Cl1 117.98(15)
C10 Os Cl1 155.02(16)
C2 Os Cl1 148.75(13)
C7 Os Cl1 86.77(12)
C3 Os Cl1 111.75(12)
P1 Os Cl1 88.28(4)
Cl2 Os Cl1 87.68(5)
C18 P1 C15 101.4(3)
C18 P1 C21 105.8(2)
C15 P1 C21 104.9(3)
C18 P1 Os 118.89(18)
C15 P1 Os 108.46(17)
C21 P1 Os 115.60(18)
C11 O2 C12 115.1(6)
C13 O4 C14 114.7(4)
C2 C1 H1A 109.5
C2 C1 H1B 109.5
H1A C1 H1B 109.5
C2 C1 H1C 109.5
H1A C1 H1C 109.5
H1B C1 H1C 109.5
C10 C2 C3 117.6(5)
C10 C2 C1 122.6(5)
C3 C2 C1 119.6(5)
C10 C2 Os 70.3(3)
C3 C2 Os 73.7(3)
C1 C2 Os 130.2(3)
C7 C3 C2 121.1(4)
C7 C3 C4 111.0(4)
C2 C3 C4 127.7(5)
C7 C3 Os 71.3(2)
C2 C3 Os 69.1(2)
C4 C3 Os 128.7(3)
C3 C4 C5 103.9(4)
C3 C4 H4A 111.0
C5 C4 H4A 111.0
C3 C4 H4B 111.0
C5 C4 H4B 111.0
H4A C4 H4B 109.0
C11 C5 C13 109.1(4)
C11 C5 C6 113.0(4)
C13 C5 C6 109.2(4)
C11 C5 C4 112.0(4)
C13 C5 C4 107.8(4)
C6 C5 C4 105.6(4)
C7 C6 C5 103.2(4)
C7 C6 H6A 111.1
C5 C6 H6A 111.1
C7 C6 H6B 111.1
C5 C6 H6B 111.1
H6A C6 H6B 109.1
C3 C7 C8 120.6(4)
C3 C7 C6 111.3(4)
C8 C7 C6 127.6(5)
C3 C7 Os 72.9(3)
C8 C7 Os 67.7(3)
C6 C7 Os 126.5(3)
C9 C8 C7 117.6(5)
C9 C8 Os 71.1(3)
C7 C8 Os 74.2(3)
C9 C8 H8 121.2
C7 C8 H8 121.2
Os C8 H8 125.1
C10 C9 C8 120.8(5)
C10 C9 Os 71.9(3)
C8 C9 Os 70.7(3)
C10 C9 H9 119.6
C8 C9 H9 119.6
Os C9 H9 130.5
C9 C10 C2 121.7(5)
C9 C10 Os 70.7(3)
C2 C10 Os 72.3(3)
C9 C10 H10 119.1
C2 C10 H10 119.1
Os C10 H10 130.8
O1 C11 O2 125.3(6)
O1 C11 C5 124.8(6)
O2 C11 C5 110.0(5)
O2 C12 H12A 109.5
O2 C12 H12B 109.5
H12A C12 H12B 109.5
O2 C12 H12C 109.5
H12A C12 H12C 109.5
H12B C12 H12C 109.5
O3 C13 O4 124.3(4)
O3 C13 C5 124.8(4)
O4 C13 C5 110.9(4)
O4 C14 H14A 109.5
O4 C14 H14B 109.5
H14A C14 H14B 109.5
O4 C14 H14C 109.5
H14A C14 H14C 109.5
H14B C14 H14C 109.5
C16 C15 C17 110.7(5)
C16 C15 P1 110.4(4)
C17 C15 P1 119.5(4)
C16 C15 H15 105.0
C17 C15 H15 105.0
P1 C15 H15 105.0
C15 C16 H16A 109.5
C15 C16 H16B 109.5
H16A C16 H16B 109.5
C15 C16 H16C 109.5
H16A C16 H16C 109.5
H16B C16 H16C 109.5
C15 C17 H17A 109.5
C15 C17 H17B 109.5
H17A C17 H17B 109.5
C15 C17 H17C 109.5
H17A C17 H17C 109.5
H17B C17 H17C 109.5
C19 C18 C20 110.8(5)
C19 C18 P1 110.1(4)
C20 C18 P1 116.1(4)
C19 C18 H18 106.4
C20 C18 H18 106.4
P1 C18 H18 106.4
C18 C19 H19A 109.5
C18 C19 H19B 109.5
H19A C19 H19B 109.5
C18 C19 H19C 109.5
H19A C19 H19C 109.5
H19B C19 H19C 109.5
C18 C20 H20A 109.5
C18 C20 H20B 109.5
H20A C20 H20B 109.5
C18 C20 H20C 109.5
H20A C20 H20C 109.5
H20B C20 H20C 109.5
C22 C21 C23 110.4(5)
C22 C21 P1 114.5(4)
C23 C21 P1 113.9(4)
C22 C21 H21 105.7
C23 C21 H21 105.7
P1 C21 H21 105.7
C21 C22 H22A 109.5
C21 C22 H22B 109.5
H22A C22 H22B 109.5
C21 C22 H22C 109.5
H22A C22 H22C 109.5
H22B C22 H22C 109.5
C21 C23 H23A 109.5
C21 C23 H23B 109.5
H23A C23 H23B 109.5
C21 C23 H23C 109.5
H23A C23 H23C 109.5
H23B C23 H23C 109.5
C25A C24A H24A 109.5
C25A C24A H24B 109.5
H24A C24A H24B 109.5
C25A C24A H24C 109.5
H24A C24A H24C 109.5
H24B C24A H24C 109.5
C26A C25A C24A 111.9(10)
C26A C25A H25A 109.2
C24A C25A H25A 109.2
C26A C25A H25B 109.2
C24A C25A H25B 109.2
H25A C25A H25B 107.9
C27A C26A C25A 112.4(10)
C27A C26A H26A 109.1
C25A C26A H26A 109.1
C27A C26A H26B 109.1
C25A C26A H26B 109.1
H26A C26A H26B 107.9
C26A C27A C28A 112.0(10)
C26A C27A H27A 109.2
C28A C27A H27A 109.2
C26A C27A H27B 109.2
C28A C27A H27B 109.2
H27A C27A H27B 107.9
C27A C28A H28A 109.5
C27A C28A H28B 109.5
H28A C28A H28B 109.5
C27A C28A H28C 109.5
H28A C28A H28C 109.5
H28B C28A H28C 109.5
C25B C24B H24D 109.5
C25B C24B H24E 109.5
H24D C24B H24E 109.5
C25B C24B H24F 109.5
H24D C24B H24F 109.5
H24E C24B H24F 109.5
C26B C25B C24B 111.0(10)
C26B C25B H25C 109.4
C24B C25B H25C 109.4
C26B C25B H25D 109.4
C24B C25B H25D 109.4
H25C C25B H25D 108.0
C27B C26B C25B 112.8(10)
C27B C26B H26C 109.0
C25B C26B H26C 109.0
C27B C26B H26D 109.0
C25B C26B H26D 109.0
H26C C26B H26D 107.8
C26B C27B C28B 114.7(11)
C26B C27B H27C 108.6
C28B C27B H27C 108.6
C26B C27B H27D 108.6
C28B C27B H27D 108.6
H27C C27B H27D 107.6
C27B C28B H28D 109.5
C27B C28B H28E 109.5
H28D C28B H28E 109.5
C27B C28B H28F 109.5
H28D C28B H28F 109.5
H28E C28B H28F 109.5

loop_
_geom_bond_atom_site_label_1
_geom_bond_atom_site_label_2
_geom_bond_distance
Os C8 2.173(5)
Os C9 2.179(5)
Os C10 2.195(5)
Os C2 2.220(4)
Os C7 2.260(4)
Os C3 2.280(4)
Os P1 2.3883(13)
Os Cl2 2.4135(13)
Os Cl1 2.4166(13)
P1 C18 1.854(5)
P1 C15 1.865(5)
P1 C21 1.878(5)
O1 C11 1.212(7)
O2 C11 1.331(8)
O2 C12 1.448(7)
O3 C13 1.206(6)
O4 C13 1.334(6)
O4 C14 1.449(6)
C1 C2 1.489(7)
C1 H1A 0.9800
C1 H1B 0.9800
C1 H1C 0.9800
C2 C10 1.416(7)
C2 C3 1.436(7)
C3 C7 1.398(7)
C3 C4 1.494(7)
C4 C5 1.558(7)
C4 H4A 0.9900
C4 H4B 0.9900
C5 C11 1.523(7)
C5 C13 1.529(6)
C5 C6 1.555(7)
C6 C7 1.503(7)
C6 H6A 0.9900
C6 H6B 0.9900
C7 C8 1.447(7)
C8 C9 1.424(7)
C8 H8 0.9500
C9 C10 1.404(8)
C9 H9 0.9500
C10 H10 0.9500
C12 H12A 0.9800
C12 H12B 0.9800
C12 H12C 0.9800
C14 H14A 0.9800
C14 H14B 0.9800
C14 H14C 0.9800
C15 C16 1.534(8)
C15 C17 1.537(7)
C15 H15 1.0000
C16 H16A 0.9800
C16 H16B 0.9800
C16 H16C 0.9800
C17 H17A 0.9800
C17 H17B 0.9800
C17 H17C 0.9800
C18 C19 1.539(8)
C18 C20 1.546(8)
C18 H18 1.0000
C19 H19A 0.9800
C19 H19B 0.9800
C19 H19C 0.9800
C20 H20A 0.9800
C20 H20B 0.9800
C20 H20C 0.9800
C21 C22 1.532(8)
C21 C23 1.535(8)
C21 H21 1.0000
C22 H22A 0.9800
C22 H22B 0.9800
C22 H22C 0.9800
C23 H23A 0.9800
C23 H23B 0.9800
C23 H23C 0.9800
C24A C25A 1.506(10)
C24A H24A 0.9800
C24A H24B 0.9800
C24A H24C 0.9800
C25A C26A 1.502(10)
C25A H25A 0.9900
C25A H25B 0.9900
C26A C27A 1.500(10)
C26A H26A 0.9900
C26A H26B 0.9900
C27A C28A 1.502(10)
C27A H27A 0.9900
C27A H27B 0.9900
C28A H28A 0.9800
C28A H28B 0.9800
C28A H28C 0.9800
C24B C25B 1.509(10)
C24B H24D 0.9800
C24B H24E 0.9800
C24B H24F 0.9800
C25B C26B 1.506(10)
C25B H25C 0.9900
C25B H25D 0.9900
C26B C27B 1.482(10)
C26B H26C 0.9900
C26B H26D 0.9900
C27B C28B 1.488(10)
C27B H27C 0.9900
C27B H27D 0.9900
C28B H28D 0.9800
C28B H28E 0.9800
C28B H28F 0.9800
